data_4502578
loop_
_publ_author_name
'Hu, Sheng'
'Meng, Zhao-Sha'
'Tong, Ming-Liang'

_publ_section_title
;
 Structure and Topology Versatility of Metal&#x2212;Organic Frameworks
 Based on Tetradentate Ligands Isolated from Hydrothermal Metal/Ligand
 Reactions
;
_journal_issue 4
_journal_name_full 'Crystal Growth &amp; Design'
_journal_page_first 1742
_journal_paper_doi 10.1021/cg901403b
_journal_volume 10
_journal_year 2010
_chemical_formula_sum 'C26 H20 Cd Cl2 N4 O'
_chemical_formula_weight 587.76
_space_group_IT_number 13
_symmetry_cell_setting monoclinic
_symmetry_space_group_name_Hall '-P 2yac'
_symmetry_space_group_name_H-M 'P 1 2/n 1'
_atom_sites_solution_hydrogens geom
_atom_sites_solution_primary direct
_atom_sites_solution_secondary difmap
_audit_creation_method SHELXL-97
_cell_angle_alpha 90.00
_cell_angle_beta 105.893(2)
_cell_angle_gamma 90.00
_cell_formula_units_Z 2
_cell_length_a 10.2936(12)
_cell_length_b 9.8758(12)
_cell_length_c 12.7191(15)
_cell_measurement_temperature 296(2)
_cell_volume 1243.6(3)
_computing_cell_refinement 'SAINT-PLUS, Ver. 6.0, 1997'
_computing_data_collection 'SMART, 1998.'
_computing_data_reduction 'SAINT-PLUS, Ver. 6.0, 1997'
_computing_molecular_graphics 'XP, Ver. 6.10, Bruker AXS Inc., 2000'
_computing_publication_material 'SHELXTL-Bruker AXS Inc., 1998'
_computing_structure_refinement 'SHELXL-97 (Sheldrick, 1997)'
_computing_structure_solution 'SHELXS-97 (Sheldrick, 1990)'
_diffrn_ambient_temperature 296(2)
_diffrn_measured_fraction_theta_full 0.951
_diffrn_measured_fraction_theta_max 0.951
_diffrn_radiation_monochromator graphite
_diffrn_radiation_source 'fine-focus sealed tube'
_diffrn_radiation_type MoK\a
_diffrn_radiation_wavelength 0.71073
_diffrn_reflns_av_R_equivalents 0.0202
_diffrn_reflns_av_sigmaI/netI 0.0360
_diffrn_reflns_limit_h_max 12
_diffrn_reflns_limit_h_min -4
_diffrn_reflns_limit_k_max 9
_diffrn_reflns_limit_k_min -12
_diffrn_reflns_limit_l_max 13
_diffrn_reflns_limit_l_min -15
_diffrn_reflns_number 4185
_diffrn_reflns_theta_full 25.99
_diffrn_reflns_theta_max 25.99
_diffrn_reflns_theta_min 2.26
_exptl_absorpt_coefficient_mu 1.119
_exptl_absorpt_correction_T_max 0.7750
_exptl_absorpt_correction_T_min 0.7230
_exptl_absorpt_correction_type multi-scan
_exptl_absorpt_process_details 'SADABS (Bruker, 2002)'
_exptl_crystal_density_diffrn 1.570
_exptl_crystal_density_method 'not measured'
_exptl_crystal_F_000 588
_exptl_crystal_size_max 0.31
_exptl_crystal_size_mid 0.28
_exptl_crystal_size_min 0.24
_refine_diff_density_max 1.049
_refine_diff_density_min -0.529
_refine_diff_density_rms 0.092
_refine_ls_extinction_method none
_refine_ls_goodness_of_fit_ref 1.057
_refine_ls_hydrogen_treatment constr
_refine_ls_matrix_type full
_refine_ls_number_parameters 160
_refine_ls_number_reflns 2326
_refine_ls_number_restraints 0
_refine_ls_restrained_S_all 1.057
_refine_ls_R_factor_all 0.0390
_refine_ls_R_factor_gt 0.0347
_refine_ls_shift/su_max 0.000
_refine_ls_shift/su_mean 0.000
_refine_ls_structure_factor_coef Fsqd
_refine_ls_weighting_details
;
calc w=1/[\s^2^(Fo^2^)+(0.0427P)^2^+1.0651P] where P=(Fo^2^+2Fc^2^)/3
;
_refine_ls_weighting_scheme calc
_refine_ls_wR_factor_gt 0.0833
_refine_ls_wR_factor_ref 0.0857
_reflns_number_gt 2097
_reflns_number_total 2326
_reflns_threshold_expression >2sigma(I)
_cod_data_source_file cg901403b_si_002.cif
_cod_data_source_block complex1
_cod_depositor_comments
;
The following automatic conversions were performed:

'_symmetry_cell_setting' value 'Monoclinic' changed to 'monoclinic'
according to /home/saulius/struct/CIF-dictionaries/cif_core.dic
dictionary named 'cif_core.dic' version 2.4.2 from 2011-04-26.

Automatic conversion script
Id: cif_fix_values 1715 2011-07-08 13:25:40Z adriana 

The following automatic conversions were performed:

'_refine_ls_hydrogen_treatment' value 'contr' was replaced with the
value 'constr' as specified in the replacement file
'src/cod-tools/trunk/data/replacement-values/replacement_values.lst'.

Automatic conversion script
Id: cif_fix_values 5376 2017-05-30 11:51:03Z andrius 
;
_cod_original_sg_symbol_H-M P2/n
_cod_database_code 4502578

loop_
_symmetry_equiv_pos_as_xyz
'x, y, z'
'-x+1/2, y, -z+1/2'
'-x, -y, -z'
'x-1/2, -y, z-1/2'

loop_
_atom_site_label
_atom_site_type_symbol
_atom_site_fract_x
_atom_site_fract_y
_atom_site_fract_z
_atom_site_U_iso_or_equiv
_atom_site_adp_type
_atom_site_occupancy
_atom_site_symmetry_multiplicity
_atom_site_calc_flag
_atom_site_refinement_flags
Cd1 Cd 0.2500 0.04960(3) 0.2500 0.02464(13) Uani 1 2 d S
Cl1 Cl -0.00854(9) 0.05234(9) 0.18348(8) 0.0428(2) Uani 1 1 d .
N1 N 0.2586(3) 0.2171(3) 0.1166(2) 0.0320(6) Uani 1 1 d .
N2 N 0.2692(3) 0.8789(3) 0.1212(2) 0.0335(6) Uani 1 1 d .
C1 C 0.2559(3) 0.4799(3) -0.1525(3) 0.0260(7) Uani 1 1 d .
C2 C 0.2580(3) 0.6221(3) -0.1520(2) 0.0279(7) Uani 1 1 d .
C3 C 0.2500 0.6889(4) -0.2500 0.0314(10) Uani 1 2 d S
H3 H 0.2500 0.7830 -0.2500 0.038 Uiso 1 2 calc SR
C4 C 0.2500 0.4122(5) -0.2500 0.0293(10) Uani 1 2 d S
H4 H 0.2500 0.3180 -0.2500 0.035 Uiso 1 2 calc SR
C5 C 0.2592(3) 0.3939(3) -0.0554(3) 0.0262(7) Uani 1 1 d .
C6 C 0.1726(3) 0.2838(3) -0.0689(3) 0.0329(7) Uani 1 1 d .
H6 H 0.1129 0.2668 -0.1370 0.039 Uiso 1 1 calc R
C7 C 0.1745(4) 0.1992(3) 0.0179(3) 0.0367(8) Uani 1 1 d .
H7 H 0.1144 0.1268 0.0068 0.044 Uiso 1 1 calc R
C8 C 0.3446(3) 0.3221(3) 0.1304(3) 0.0343(8) Uani 1 1 d .
H8 H 0.4056 0.3346 0.1987 0.041 Uiso 1 1 calc R
C9 C 0.3466(3) 0.4121(3) 0.0480(3) 0.0308(7) Uani 1 1 d .
H9 H 0.4063 0.4848 0.0617 0.037 Uiso 1 1 calc R
C10 C 0.2646(3) 0.7062(3) -0.0539(2) 0.0278(7) Uani 1 1 d .
C11 C 0.1739(3) 0.6913(3) 0.0081(3) 0.0330(7) Uani 1 1 d .
H11 H 0.1099 0.6224 -0.0075 0.040 Uiso 1 1 calc R
C12 C 0.1794(3) 0.7794(3) 0.0930(3) 0.0342(8) Uani 1 1 d .
H12 H 0.1168 0.7687 0.1330 0.041 Uiso 1 1 calc R
C13 C 0.3587(4) 0.8910(4) 0.0632(3) 0.0427(9) Uani 1 1 d .
H13 H 0.4238 0.9586 0.0824 0.051 Uiso 1 1 calc R
C14 C 0.3592(4) 0.8084(3) -0.0234(3) 0.0374(8) Uani 1 1 d .
H14 H 0.4233 0.8213 -0.0618 0.045 Uiso 1 1 calc R
O1W O -0.2096(9) -0.0851(6) 0.2939(7) 0.091(3) Uani 0.50 1 d P

loop_
_atom_site_aniso_label
_atom_site_aniso_U_11
_atom_site_aniso_U_22
_atom_site_aniso_U_33
_atom_site_aniso_U_23
_atom_site_aniso_U_13
_atom_site_aniso_U_12
Cd1 0.0403(2) 0.01715(18) 0.01827(18) 0.000 0.01102(14) 0.000
Cl1 0.0401(5) 0.0451(5) 0.0414(5) 0.0036(4) 0.0079(4) -0.0008(4)
N1 0.0444(16) 0.0279(15) 0.0230(14) 0.0059(11) 0.0078(13) -0.0020(12)
N2 0.0459(16) 0.0303(16) 0.0272(14) -0.0064(12) 0.0151(13) -0.0017(12)
C1 0.0381(17) 0.0194(15) 0.0218(16) 0.0021(12) 0.0105(14) -0.0007(12)
C2 0.0418(18) 0.0204(16) 0.0232(16) -0.0015(12) 0.0117(14) -0.0016(13)
C3 0.056(3) 0.016(2) 0.025(2) 0.000 0.016(2) 0.000
C4 0.046(3) 0.019(2) 0.026(2) 0.000 0.014(2) 0.000
C5 0.0369(17) 0.0209(15) 0.0238(16) 0.0023(12) 0.0134(14) 0.0038(13)
C6 0.0434(19) 0.0335(18) 0.0191(15) 0.0012(13) 0.0042(15) -0.0074(15)
C7 0.049(2) 0.0315(18) 0.0288(18) 0.0034(14) 0.0092(17) -0.0120(15)
C8 0.044(2) 0.0312(18) 0.0244(17) 0.0018(14) 0.0048(16) -0.0015(15)
C9 0.0388(18) 0.0257(16) 0.0259(17) -0.0004(13) 0.0054(15) -0.0054(13)
C10 0.0470(19) 0.0174(15) 0.0204(15) 0.0014(12) 0.0116(15) 0.0044(13)
C11 0.0441(19) 0.0269(17) 0.0305(17) -0.0057(13) 0.0143(16) -0.0061(14)
C12 0.043(2) 0.0343(19) 0.0306(18) -0.0049(14) 0.0200(16) -0.0048(15)
C13 0.054(2) 0.037(2) 0.044(2) -0.0155(17) 0.0247(19) -0.0145(17)
C14 0.051(2) 0.0300(18) 0.039(2) -0.0095(15) 0.0256(18) -0.0092(15)
O1W 0.109(9) 0.045(3) 0.146(10) 0.002(4) 0.081(7) -0.001(4)

loop_
_atom_type_symbol
_atom_type_description
_atom_type_scat_dispersion_real
_atom_type_scat_dispersion_imag
_atom_type_scat_source
C C 0.0033 0.0016 'International Tables Vol C Tables 4.2.6.8 and 6.1.1.4'
H H 0.0000 0.0000 'International Tables Vol C Tables 4.2.6.8 and 6.1.1.4'
N N 0.0061 0.0033 'International Tables Vol C Tables 4.2.6.8 and 6.1.1.4'
Cl Cl 0.1484 0.1585 'International Tables Vol C Tables 4.2.6.8 and 6.1.1.4'
Cd Cd -0.8075 1.2024 'International Tables Vol C Tables 4.2.6.8 and 6.1.1.4'
O O 0.0106 0.0060 'International Tables Vol C Tables 4.2.6.8 and 6.1.1.4'

loop_
_geom_angle_atom_site_label_1
_geom_angle_atom_site_label_2
_geom_angle_atom_site_label_3
_geom_angle
_geom_angle_site_symmetry_1
_geom_angle_site_symmetry_3
N1 Cd1 N1 92.34(13) 2 .
N1 Cd1 N2 177.28(10) 2 1_545
N1 Cd1 N2 88.58(9) . 1_545
N1 Cd1 N2 88.58(9) 2 2_545
N1 Cd1 N2 177.28(10) . 2_545
N2 Cd1 N2 90.61(13) 1_545 2_545
N1 Cd1 Cl1 89.72(7) 2 2
N1 Cd1 Cl1 89.44(7) . 2
N2 Cd1 Cl1 87.73(7) 1_545 2
N2 Cd1 Cl1 93.12(7) 2_545 2
N1 Cd1 Cl1 89.44(7) 2 .
N1 Cd1 Cl1 89.72(7) . .
N2 Cd1 Cl1 93.12(7) 1_545 .
N2 Cd1 Cl1 87.73(7) 2_545 .
Cl1 Cd1 Cl1 178.79(4) 2 .
C7 N1 C8 117.6(3) . .
C7 N1 Cd1 116.0(2) . .
C8 N1 Cd1 126.3(2) . .
C12 N2 C13 116.9(3) . .
C12 N2 Cd1 121.5(2) . 1_565
C13 N2 Cd1 120.9(2) . 1_565
C4 C1 C2 118.7(3) . .
C4 C1 C5 116.7(3) . .
C2 C1 C5 124.7(3) . .
C3 C2 C1 118.2(3) . .
C3 C2 C10 117.7(3) . .
C1 C2 C10 124.0(3) . .
C2 C3 C2 123.5(4) 2_554 .
C2 C3 H3 118.3 2_554 .
C2 C3 H3 118.3 . .
C1 C4 C1 122.8(4) . 2_554
C1 C4 H4 118.6 . .
C1 C4 H4 118.6 2_554 .
C6 C5 C9 116.6(3) . .
C6 C5 C1 118.4(3) . .
C9 C5 C1 125.0(3) . .
C7 C6 C5 120.5(3) . .
C7 C6 H6 119.7 . .
C5 C6 H6 119.7 . .
N1 C7 C6 122.6(3) . .
N1 C7 H7 118.7 . .
C6 C7 H7 118.7 . .
N1 C8 C9 123.0(3) . .
N1 C8 H8 118.5 . .
C9 C8 H8 118.5 . .
C8 C9 C5 119.8(3) . .
C8 C9 H9 120.1 . .
C5 C9 H9 120.1 . .
C14 C10 C11 116.8(3) . .
C14 C10 C2 120.7(3) . .
C11 C10 C2 122.4(3) . .
C12 C11 C10 119.3(3) . .
C12 C11 H11 120.3 . .
C10 C11 H11 120.3 . .
N2 C12 C11 123.7(3) . .
N2 C12 H12 118.1 . .
C11 C12 H12 118.1 . .
N2 C13 C14 123.1(3) . .
N2 C13 H13 118.4 . .
C14 C13 H13 118.4 . .
C13 C14 C10 120.1(3) . .
C13 C14 H14 119.9 . .
C10 C14 H14 119.9 . .

loop_
_geom_bond_atom_site_label_1
_geom_bond_atom_site_label_2
_geom_bond_distance
_geom_bond_site_symmetry_2
Cd1 N1 2.389(3) 2
Cd1 N1 2.389(3) .
Cd1 N2 2.396(3) 1_545
Cd1 N2 2.396(3) 2_545
Cd1 Cl1 2.5624(9) 2
Cd1 Cl1 2.5624(9) .
N1 C7 1.327(4) .
N1 C8 1.343(4) .
N2 C12 1.330(4) .
N2 C13 1.333(4) .
N2 Cd1 2.396(3) 1_565
C1 C4 1.395(4) .
C1 C2 1.405(4) .
C1 C5 1.491(4) .
C2 C3 1.392(4) .
C2 C10 1.485(4) .
C3 C2 1.392(4) 2_554
C3 H3 0.9300 .
C4 C1 1.395(4) 2_554
C4 H4 0.9300 .
C5 C6 1.386(4) .
C5 C9 1.386(5) .
C6 C7 1.381(4) .
C6 H6 0.9300 .
C7 H7 0.9300 .
C8 C9 1.379(4) .
C8 H8 0.9300 .
C9 H9 0.9300 .
C10 C14 1.382(4) .
C10 C11 1.385(4) .
C11 C12 1.376(4) .
C11 H11 0.9300 .
C12 H12 0.9300 .
C13 C14 1.372(5) .
C13 H13 0.9300 .
C14 H14 0.9300 .
O1W O1W 1.195(17) 2_455
